data_4134584
loop_
_publ_author_name
'He, Junpeng'
'Aggarwal, Kanchan'
'Katyal, Naman'
'He, Shichao'
'Chiang, Edward'
'Dunning, Samuel G.'
'Reynolds, 3rd, Joseph E'
'Steiner, Alexander'
'Henkelman, Graeme'
'Que, Emily L.'
'Humphrey, Simon M.'

_publ_contact_author 'Dr. Simon M. Humphrey'
_publ_section_title
;
 Reversible Solid-State Isomerism of Azobenzene-Loaded Large-Pore
 Isoreticular Mg-CUK-1.
;
_journal_name_full 'Journal of the American Chemical Society'
_journal_paper_doi 10.1021/jacs.9b13793
_journal_year 2020
_chemical_formula_moiety 'C26 H16 Mg3 N2 O10, 2(C12 H10 N2)'
_chemical_formula_sum 'C50 H36 Mg3 N6 O10'
_chemical_formula_weight 953.78
_chemical_name_common 'Mg-CUK-1L incl. AzB'
_space_group_crystal_system triclinic
_space_group_IT_number 2
_space_group_name_Hall '-P 1'
_space_group_name_H-M_alt 'P -1'
_atom_sites_solution_hydrogens geom
_audit_creation_method 'CrysAlisPro 1.171.38.43f (Rigaku OD, 2015)'
_cell_angle_alpha 71.410(18)
_cell_angle_beta 86.86(2)
_cell_angle_gamma 88.896(16)
_cell_formula_units_Z 2
_cell_length_a 10.937(3)
_cell_length_b 14.947(3)
_cell_length_c 15.041(4)
_cell_measurement_reflns_used 1529
_cell_measurement_temperature 100.00(10)
_cell_measurement_theta_max 51.0420
_cell_measurement_theta_min 3.0990
_cell_volume 2327.0(10)
_computing_cell_refinement 'CrysAlisPro 1.171.38.43f (Rigaku OD, 2015)'
_computing_data_collection 'CrysAlisPro 1.171.38.43f (Rigaku OD, 2015)'
_computing_data_reduction 'CrysAlisPro 1.171.38.43f (Rigaku OD, 2015)'
_computing_structure_refinement 'SHELXL-2014/7 (Sheldrick, 2014)'
_diffrn_ambient_environment N~2~
_diffrn_ambient_temperature 100.00(10)
_diffrn_detector 'CCD plate'
_diffrn_detector_area_resol_mean 5.2940
_diffrn_detector_type AtlasS2
_diffrn_measured_fraction_theta_full 0.953
_diffrn_measured_fraction_theta_max 0.928
_diffrn_measurement_device 'four-circle diffractometer'
_diffrn_measurement_device_type 'SuperNova, Dual, Cu at zero, AtlasS2'
_diffrn_measurement_method '\w scans'
_diffrn_radiation_monochromator mirror
_diffrn_radiation_probe x-ray
_diffrn_radiation_type 'Cu K\a'
_diffrn_radiation_wavelength 1.54184
_diffrn_reflns_av_R_equivalents 0.0973
_diffrn_reflns_av_unetI/netI 0.1874
_diffrn_reflns_Laue_measured_fraction_full 0.953
_diffrn_reflns_Laue_measured_fraction_max 0.928
_diffrn_reflns_limit_h_max 10
_diffrn_reflns_limit_h_min -11
_diffrn_reflns_limit_k_max 13
_diffrn_reflns_limit_k_min -15
_diffrn_reflns_limit_l_max 15
_diffrn_reflns_limit_l_min -12
_diffrn_reflns_number 7808
_diffrn_reflns_point_group_measured_fraction_full 0.953
_diffrn_reflns_point_group_measured_fraction_max 0.928
_diffrn_reflns_theta_full 52.570
_diffrn_reflns_theta_max 52.569
_diffrn_reflns_theta_min 3.104
_diffrn_source 'micro-focus sealed X-ray tube'
_diffrn_source_type 'SuperNova (Cu) X-ray Source'
_exptl_absorpt_coefficient_mu 1.154
_exptl_absorpt_correction_T_max 1.00000
_exptl_absorpt_correction_T_min 0.71118
_exptl_absorpt_correction_type multi-scan
_exptl_absorpt_process_details
;
CrysAlisPro 1.171.38.43f (Rigaku Oxford Diffraction, 2015)
Empirical absorption correction using spherical harmonics,
 implemented in SCALE3 ABSPACK scaling algorithm.
;
_exptl_crystal_colour orange
_exptl_crystal_density_diffrn 1.361
_exptl_crystal_description rod
_exptl_crystal_F_000 988
_exptl_crystal_size_max 0.25
_exptl_crystal_size_mid 0.07
_exptl_crystal_size_min 0.07
_refine_diff_density_max 0.647
_refine_diff_density_min -0.624
_refine_diff_density_rms 0.105
_refine_ls_extinction_method none
_refine_ls_goodness_of_fit_ref 0.957
_refine_ls_hydrogen_treatment constr
_refine_ls_matrix_type full
_refine_ls_number_parameters 613
_refine_ls_number_reflns 4937
_refine_ls_number_restraints 552
_refine_ls_restrained_S_all 0.909
_refine_ls_R_factor_all 0.1981
_refine_ls_R_factor_gt 0.1337
_refine_ls_shift/su_max 0.000
_refine_ls_shift/su_mean 0.000
_refine_ls_structure_factor_coef Fsqd
_refine_ls_weighting_details 'w=1/[\s^2^(Fo^2^)+(0.1500P)^2^+25.0000P] where P=(Fo^2^+2Fc^2^)/3'
_refine_ls_weighting_scheme calc
_refine_ls_wR_factor_gt 0.3114
_refine_ls_wR_factor_ref 0.3805
_reflns_Friedel_coverage 0.000
_reflns_number_gt 2427
_reflns_number_total 4937
_reflns_threshold_expression 'I > 2\s(I)'
_cod_data_source_file ja9b13793_si_005.cif
_cod_data_source_block sh17011
_cod_database_code 4134584
_shelx_space_group_comment
;
The symmetry employed for this shelxl refinement is uniquely defined
by the following loop, which should always be used as a source of
symmetry information in preference to the above space-group names.
They are only intended as comments.
;
_cell_oxdiff_length_a 15.041(4)
_cell_oxdiff_length_b 18.350(3)
_cell_oxdiff_length_c 18.690(4)
_cell_oxdiff_angle_alpha 72.384(17)
_cell_oxdiff_angle_beta 73.32(2)
_cell_oxdiff_angle_gamma 76.88(2)
_cell_oxdiff_volume 4654(2)
_cell_oxdiff_measurement_reflns_used 1451
_oxdiff_exptl_absorpt_empirical_full_min 0.656
_oxdiff_exptl_absorpt_empirical_full_max 2.137
_oxdiff_exptl_absorpt_empirical_details
;
Empirical correction (ABSPACK) includes:
- Absorption correction using spherical harmonics
- Frame scaling
;

loop_
_space_group_symop_operation_xyz
'x, y, z'
'-x, -y, -z'

loop_
_atom_site_label
_atom_site_type_symbol
_atom_site_fract_x
_atom_site_fract_y
_atom_site_fract_z
_atom_site_U_iso_or_equiv
_atom_site_adp_type
_atom_site_occupancy
_atom_site_site_symmetry_order
_atom_site_calc_flag
_atom_site_refinement_flags_posn
_atom_site_refinement_flags_adp
_atom_site_refinement_flags_occupancy
_atom_site_disorder_assembly
_atom_site_disorder_group
Mg1 Mg 0.4820(5) 0.0858(4) 0.5367(4) 0.0488(16) Uani 1 1 d . U . . .
Mg2 Mg 0.2531(6) 0.0706(4) 0.4272(3) 0.0466(13) Uani 1 1 d . U . . .
Mg3 Mg -0.0194(5) 0.0424(4) 0.5824(4) 0.0462(16) Uani 1 1 d . U . . .
O1 O 0.2998(11) 0.0433(9) 0.5644(8) 0.051(3) Uani 1 1 d . U . . .
O2 O 0.1294(10) 0.0443(8) 0.6548(7) 0.044(3) Uani 1 1 d . U . . .
O3 O 0.2596(10) 0.0882(9) 1.2880(7) 0.046(3) Uani 1 1 d . U . . .
O4 O 0.0993(11) -0.0007(9) 1.2819(8) 0.050(3) Uani 1 1 d . U . . .
O5 O 0.4426(10) 0.0478(8) 0.4230(7) 0.046(3) Uani 1 1 d . U . . .
H5 H 0.4830 0.0891 0.3650 0.069 Uiso 1 1 calc R U . . .
O6 O 0.0629(10) 0.0771(8) 0.4475(7) 0.045(3) Uani 1 1 d . U . . .
H6 H 0.0276 0.1342 0.4042 0.068 Uiso 1 1 calc R U . . .
N1 N 0.4413(13) 0.0781(10) 0.6862(10) 0.046(3) Uani 1 1 d . U . . .
C2 C 0.3206(16) 0.0638(11) 0.7099(11) 0.037(3) Uani 1 1 d . U . . .
C3 C 0.2744(17) 0.0612(13) 0.8008(12) 0.047(4) Uani 1 1 d . U . . .
H3 H 0.1913 0.0526 0.8176 0.056 Uiso 1 1 calc R U . . .
C4 C 0.3549(16) 0.0716(12) 0.8630(12) 0.042(4) Uani 1 1 d . U . . .
C5 C 0.4745(16) 0.0861(13) 0.8397(12) 0.047(4) Uani 1 1 d . U . . .
H5A H 0.5280 0.0937 0.8827 0.056 Uiso 1 1 calc R U . . .
C6 C 0.5181(17) 0.0894(12) 0.7481(11) 0.045(4) Uani 1 1 d . U . . .
H6A H 0.6009 0.0994 0.7309 0.054 Uiso 1 1 calc R U . . .
C7 C 0.2439(16) 0.0493(12) 0.6405(12) 0.041(4) Uani 1 1 d . U . . .
C8 C 0.3045(17) 0.0674(15) 0.9637(13) 0.053(5) Uani 1 1 d . U . . .
C9 C 0.2117(19) 0.0113(15) 1.0048(13) 0.061(5) Uani 1 1 d . U . . .
H9 H 0.1741 -0.0236 0.9727 0.073 Uiso 1 1 calc R U . . .
C10 C 0.1685(16) 0.0043(13) 1.0994(12) 0.047(4) Uani 1 1 d . U . . .
H10 H 0.1034 -0.0345 1.1301 0.056 Uiso 1 1 calc R U . . .
C11 C 0.2314(16) 0.0601(13) 1.1422(12) 0.041(4) Uani 1 1 d . U . . .
C12 C 0.3249(17) 0.1144(14) 1.1018(12) 0.050(4) Uani 1 1 d . U . . .
H12 H 0.3643 0.1468 1.1355 0.060 Uiso 1 1 calc R U . . .
C13 C 0.3684(17) 0.1252(13) 1.0062(12) 0.049(4) Uani 1 1 d . U . . .
H13 H 0.4317 0.1658 0.9752 0.059 Uiso 1 1 calc R U . . .
C14 C 0.1900(16) 0.0469(13) 1.2478(12) 0.039(4) Uani 1 1 d . U . . .
O101 O 0.1987(10) 0.9311(9) 0.4608(7) 0.046(3) Uani 1 1 d . U . . .
O102 O 0.3662(11) 0.8421(9) 0.4685(8) 0.055(4) Uani 1 1 d . U . . .
O103 O 0.2583(11) 0.2112(9) 0.4043(8) 0.051(3) Uani 1 1 d . U . . .
O104 O 0.4085(11) 0.2225(9) 0.4936(8) 0.051(3) Uani 1 1 d . U . . .
N101 N 0.0572(12) 0.8067(9) 0.4285(9) 0.035(3) Uiso 1 1 d . . . . .
C102 C 0.1702(15) 0.7836(11) 0.4461(11) 0.035(4) Uiso 1 1 d . . . . .
C103 C 0.2169(17) 0.6913(13) 0.4514(12) 0.048(4) Uani 1 1 d . U . . .
H103 H 0.2970 0.6751 0.4680 0.058 Uiso 1 1 calc R U . . .
C104 C 0.1424(15) 0.6268(13) 0.4317(10) 0.039(3) Uani 1 1 d . U . . .
C105 C 0.0228(16) 0.6549(14) 0.4157(10) 0.046(4) Uani 1 1 d . U . . .
H105 H -0.0338 0.6126 0.4080 0.055 Uiso 1 1 calc R U . . .
C106 C -0.0161(16) 0.7498(13) 0.4108(11) 0.043(4) Uani 1 1 d . U . . .
H106 H -0.0953 0.7694 0.3945 0.051 Uiso 1 1 calc R U . . .
C107 C 0.2550(17) 0.8495(14) 0.4617(11) 0.043(4) Uani 1 1 d . U . . .
C108 C 0.1889(16) 0.5312(14) 0.4361(12) 0.049(4) Uani 1 1 d . U . . .
C109 C 0.2841(17) 0.4884(14) 0.4923(13) 0.053(5) Uani 1 1 d . U . . .
H109 H 0.3189 0.5195 0.5292 0.064 Uiso 1 1 calc R U . . .
C110 C 0.3284(16) 0.3999(13) 0.4943(11) 0.046(4) Uani 1 1 d . U . . .
H110 H 0.3938 0.3734 0.5311 0.055 Uiso 1 1 calc R U . . .
C111 C 0.2744(16) 0.3497(13) 0.4406(12) 0.046(4) Uani 1 1 d . U . . .
C112 C 0.1832(17) 0.3964(13) 0.3838(12) 0.053(5) Uani 1 1 d . U . . .
H112 H 0.1483 0.3669 0.3454 0.064 Uiso 1 1 calc R U . . .
C113 C 0.1411(17) 0.4848(13) 0.3811(12) 0.051(5) Uani 1 1 d . U . . .
H113 H 0.0794 0.5132 0.3413 0.061 Uiso 1 1 calc R U . . .
C114 C 0.3197(17) 0.2528(13) 0.4461(12) 0.046(4) Uani 1 1 d . U . . .
N1A N 0.0159(16) 0.2731(13) 0.1897(11) 0.078(5) Uani 1 1 d . U . . .
N2A N 0.0600(18) 0.3036(14) 0.1070(12) 0.088(5) Uani 1 1 d . U . . .
C1A C -0.351(2) 0.1856(19) 0.2136(15) 0.094(7) Uani 1 1 d . U . . .
H1A H -0.4319 0.1645 0.2225 0.112 Uiso 1 1 calc R U . . .
C2A C -0.286(2) 0.1997(19) 0.1275(15) 0.097(7) Uani 1 1 d . U . . .
H2A H -0.3235 0.1909 0.0770 0.117 Uiso 1 1 calc R U . . .
C3A C -0.169(2) 0.2259(17) 0.1183(15) 0.088(7) Uani 1 1 d . U . . .
H3A H -0.1253 0.2327 0.0616 0.105 Uiso 1 1 calc R U . . .
C4A C -0.108(2) 0.2438(15) 0.1910(13) 0.072(5) Uani 1 1 d . U . . .
C5A C -0.174(2) 0.2275(19) 0.2790(15) 0.091(7) Uani 1 1 d . U . . .
H5AA H -0.1364 0.2330 0.3310 0.109 Uiso 1 1 calc R U . . .
C6A C -0.293(2) 0.2039(16) 0.2841(14) 0.078(6) Uani 1 1 d . U . . .
H6AA H -0.3382 0.1998 0.3393 0.094 Uiso 1 1 calc R U . . .
C7A C 0.185(2) 0.3280(16) 0.1041(14) 0.076(5) Uani 1 1 d . U . . .
C8A C 0.240(2) 0.3768(18) 0.0076(14) 0.088(7) Uani 1 1 d . U . . .
H8A H 0.1929 0.3932 -0.0448 0.106 Uiso 1 1 calc R U . . .
C9A C 0.359(2) 0.3955(19) 0.0004(15) 0.094(7) Uani 1 1 d . U . . .
H9A H 0.3942 0.4194 -0.0602 0.112 Uiso 1 1 calc R U . . .
C10A C 0.435(2) 0.3835(17) 0.0717(15) 0.092(7) Uani 1 1 d . U . . .
H10A H 0.5161 0.4038 0.0604 0.111 Uiso 1 1 calc R U . . .
C11A C 0.384(2) 0.3372(15) 0.1667(15) 0.077(5) Uani 1 1 d . U . . .
H11A H 0.4322 0.3218 0.2187 0.093 Uiso 1 1 calc R U . . .
C12A C 0.258(2) 0.3175(13) 0.1743(14) 0.067(4) Uani 1 1 d . U . . .
H12A H 0.2217 0.2948 0.2347 0.081 Uiso 1 1 calc R U . . .
N1B N 0.8903(18) 0.5743(18) 0.2152(12) 0.094(5) Uani 1 1 d . U . . .
N2B N 0.9285(19) 0.6550(19) 0.1940(14) 0.104(6) Uani 1 1 d . U . . .
C1B C 0.511(2) 0.542(2) 0.2915(16) 0.098(7) Uani 1 1 d . U . . .
H1B H 0.4274 0.5313 0.3067 0.118 Uiso 1 1 calc R U . . .
C2B C 0.585(2) 0.469(2) 0.2936(14) 0.095(6) Uani 1 1 d . U . . .
H2B H 0.5529 0.4082 0.3124 0.114 Uiso 1 1 calc R U . . .
C3B C 0.708(2) 0.482(2) 0.2685(16) 0.100(6) Uani 1 1 d . U . . .
H3B H 0.7571 0.4298 0.2701 0.121 Uiso 1 1 calc R U . . .
C4B C 0.758(2) 0.566(2) 0.2424(15) 0.093(5) Uani 1 1 d . U . . .
C5B C 0.684(2) 0.649(2) 0.2444(13) 0.085(5) Uani 1 1 d . U . . .
H5B H 0.7195 0.7082 0.2318 0.102 Uiso 1 1 calc R U . . .
C6B C 0.558(2) 0.634(2) 0.2664(15) 0.097(6) Uani 1 1 d . U . . .
H6B H 0.5067 0.6845 0.2643 0.117 Uiso 1 1 calc R U . . .
C7B C 1.061(2) 0.657(2) 0.1658(14) 0.087(5) Uani 1 1 d . U . . .
C8B C 1.122(2) 0.587(2) 0.1358(16) 0.105(6) Uani 1 1 d . U . . .
H8B H 1.0816 0.5347 0.1307 0.125 Uiso 1 1 calc R U . . .
C9B C 1.247(2) 0.601(2) 0.1144(15) 0.100(6) Uani 1 1 d . U . . .
H9B H 1.2912 0.5547 0.0964 0.120 Uiso 1 1 calc R U . . .
C10B C 1.310(3) 0.678(2) 0.1183(19) 0.113(8) Uani 1 1 d . U . . .
H10B H 1.3932 0.6869 0.1022 0.136 Uiso 1 1 calc R U . . .
C11B C 1.244(2) 0.740(2) 0.1468(16) 0.095(6) Uani 1 1 d . U . . .
H11B H 1.2860 0.7912 0.1531 0.114 Uiso 1 1 calc R U . . .
C12B C 1.120(2) 0.739(2) 0.1679(17) 0.100(6) Uani 1 1 d . U . . .
H12B H 1.0786 0.7877 0.1824 0.120 Uiso 1 1 calc R U . . .

loop_
_atom_site_aniso_label
_atom_site_aniso_U_11
_atom_site_aniso_U_22
_atom_site_aniso_U_33
_atom_site_aniso_U_23
_atom_site_aniso_U_13
_atom_site_aniso_U_12
Mg1 0.063(4) 0.063(4) 0.035(3) -0.037(3) -0.009(3) 0.016(3)
Mg2 0.061(3) 0.059(4) 0.029(3) -0.028(2) -0.005(3) 0.008(3)
Mg3 0.058(3) 0.061(4) 0.035(3) -0.037(3) -0.003(3) 0.010(3)
O1 0.060(5) 0.071(7) 0.039(4) -0.039(4) -0.010(4) 0.014(5)
O2 0.055(5) 0.048(7) 0.042(6) -0.034(5) -0.006(4) 0.011(5)
O3 0.052(6) 0.072(8) 0.032(6) -0.040(6) -0.001(5) 0.004(6)
O4 0.051(6) 0.075(8) 0.044(6) -0.050(6) 0.000(5) 0.004(5)
O5 0.067(6) 0.049(7) 0.030(5) -0.023(5) -0.006(4) 0.006(5)
O6 0.069(6) 0.045(7) 0.029(5) -0.021(5) -0.008(4) 0.006(5)
N1 0.054(5) 0.052(8) 0.044(5) -0.031(5) -0.013(4) 0.013(5)
C2 0.056(6) 0.024(8) 0.042(5) -0.025(5) -0.011(4) 0.015(5)
C3 0.055(7) 0.056(11) 0.044(6) -0.035(6) -0.012(5) 0.015(7)
C4 0.054(7) 0.046(10) 0.039(5) -0.030(6) -0.011(5) 0.015(6)
C5 0.053(7) 0.058(12) 0.040(6) -0.031(7) -0.014(5) 0.011(7)
C6 0.056(7) 0.046(11) 0.041(6) -0.025(6) -0.012(5) 0.015(6)
C7 0.054(5) 0.046(10) 0.034(5) -0.027(6) -0.011(4) 0.014(5)
C8 0.063(9) 0.071(11) 0.045(6) -0.045(6) 0.001(5) -0.006(7)
C9 0.072(10) 0.089(12) 0.043(7) -0.050(7) 0.003(6) -0.018(9)
C10 0.056(9) 0.061(10) 0.038(6) -0.037(7) -0.004(6) -0.004(8)
C11 0.050(8) 0.054(9) 0.038(6) -0.041(6) -0.003(5) 0.006(7)
C12 0.059(9) 0.064(10) 0.044(7) -0.040(6) -0.001(6) -0.003(7)
C13 0.063(9) 0.060(10) 0.040(7) -0.035(6) -0.003(6) 0.003(7)
C14 0.041(7) 0.056(9) 0.036(6) -0.035(6) -0.011(5) 0.015(6)
O101 0.059(7) 0.062(7) 0.028(6) -0.028(6) -0.009(5) 0.004(5)
O102 0.052(6) 0.098(10) 0.036(7) -0.050(7) -0.015(5) 0.018(6)
O103 0.060(6) 0.059(6) 0.045(6) -0.032(5) -0.010(5) 0.007(4)
O104 0.056(6) 0.068(6) 0.049(6) -0.047(5) -0.011(5) 0.021(5)
C103 0.057(9) 0.056(9) 0.038(10) -0.023(7) -0.018(8) 0.009(7)
C104 0.049(7) 0.062(7) 0.013(8) -0.019(6) -0.001(6) 0.002(5)
C105 0.055(7) 0.073(9) 0.017(8) -0.025(7) -0.008(6) 0.005(6)
C106 0.036(9) 0.066(9) 0.029(10) -0.019(7) -0.006(7) 0.002(7)
C107 0.050(7) 0.063(9) 0.018(8) -0.018(7) -0.002(7) 0.004(6)
C108 0.057(8) 0.063(7) 0.038(9) -0.029(6) -0.010(7) 0.007(6)
C109 0.062(9) 0.068(8) 0.045(9) -0.037(7) -0.019(8) 0.012(7)
C110 0.054(9) 0.064(7) 0.026(8) -0.023(6) -0.005(7) 0.003(6)
C111 0.054(8) 0.059(6) 0.035(8) -0.027(6) -0.011(7) 0.008(6)
C112 0.072(10) 0.057(7) 0.045(9) -0.033(7) -0.025(8) 0.014(7)
C113 0.069(10) 0.054(7) 0.036(9) -0.022(7) -0.018(8) 0.013(7)
C114 0.052(8) 0.058(6) 0.037(9) -0.026(6) -0.007(7) 0.005(5)
N1A 0.088(7) 0.099(12) 0.049(7) -0.025(7) -0.007(6) 0.014(7)
N2A 0.097(8) 0.118(14) 0.051(7) -0.028(8) -0.005(6) 0.000(8)
C1A 0.102(11) 0.124(19) 0.052(8) -0.022(10) -0.008(7) 0.004(10)
C2A 0.100(10) 0.14(2) 0.050(8) -0.024(10) -0.011(7) 0.001(11)
C3A 0.099(10) 0.119(18) 0.045(8) -0.025(9) -0.010(7) 0.007(10)
C4A 0.085(8) 0.089(14) 0.039(7) -0.014(8) -0.009(6) 0.016(8)
C5A 0.088(9) 0.14(2) 0.043(7) -0.027(9) -0.004(7) 0.004(10)
C6A 0.083(9) 0.097(16) 0.048(8) -0.014(9) -0.008(7) 0.013(9)
C7A 0.091(8) 0.091(14) 0.052(7) -0.031(8) -0.008(6) 0.008(7)
C8A 0.089(9) 0.125(18) 0.050(7) -0.026(8) -0.012(6) 0.001(10)
C9A 0.088(9) 0.15(2) 0.048(8) -0.034(9) -0.009(7) -0.004(10)
C10A 0.101(10) 0.119(18) 0.061(8) -0.032(9) -0.019(7) 0.002(10)
C11A 0.106(9) 0.078(14) 0.060(8) -0.039(8) -0.013(7) 0.005(9)
C12A 0.101(9) 0.053(12) 0.059(8) -0.033(7) -0.016(7) 0.016(8)
N1B 0.093(8) 0.164(14) 0.043(9) -0.054(10) -0.023(7) -0.008(8)
N2B 0.096(9) 0.164(14) 0.066(11) -0.054(10) -0.020(7) -0.008(8)
C1B 0.087(11) 0.151(14) 0.069(14) -0.053(12) -0.003(9) -0.015(9)
C2B 0.091(10) 0.159(14) 0.054(12) -0.061(10) -0.020(9) -0.008(9)
C3B 0.093(10) 0.155(13) 0.071(14) -0.059(10) -0.013(9) -0.006(8)
C4B 0.091(8) 0.157(13) 0.048(11) -0.051(10) -0.023(7) -0.004(8)
C5B 0.087(9) 0.146(13) 0.034(10) -0.043(9) -0.013(8) -0.012(8)
C6B 0.091(10) 0.155(14) 0.061(13) -0.054(11) -0.005(9) -0.015(9)
C7B 0.090(8) 0.134(13) 0.037(10) -0.024(9) -0.023(7) -0.001(8)
C8B 0.107(11) 0.142(14) 0.066(14) -0.035(11) -0.008(10) 0.000(9)
C9B 0.105(11) 0.135(16) 0.053(13) -0.020(12) -0.011(10) 0.005(9)
C10B 0.097(11) 0.146(17) 0.097(18) -0.038(13) -0.009(10) 0.006(10)
C11B 0.085(10) 0.128(15) 0.071(14) -0.027(11) -0.016(9) -0.003(9)
C12B 0.084(10) 0.144(14) 0.079(15) -0.042(11) -0.017(9) -0.002(9)

loop_
_atom_type_symbol
_atom_type_description
_atom_type_scat_dispersion_real
_atom_type_scat_dispersion_imag
_atom_type_scat_source
C C 0.0181 0.0091 'International Tables Vol C Tables 4.2.6.8 and 6.1.1.4'
H H 0.0000 0.0000 'International Tables Vol C Tables 4.2.6.8 and 6.1.1.4'
Mg Mg 0.1719 0.1771 'International Tables Vol C Tables 4.2.6.8 and 6.1.1.4'
N N 0.0311 0.0180 'International Tables Vol C Tables 4.2.6.8 and 6.1.1.4'
O O 0.0492 0.0322 'International Tables Vol C Tables 4.2.6.8 and 6.1.1.4'

loop_
_geom_angle_atom_site_label_1
_geom_angle_atom_site_label_2
_geom_angle_atom_site_label_3
_geom_angle
_geom_angle_site_symmetry_1
_geom_angle_site_symmetry_3
_geom_angle_publ_flag
O102 Mg1 O5 118.9(5) 2_666 . ?
O102 Mg1 O5 98.0(5) 2_666 2_656 ?
O5 Mg1 O5 81.3(5) . 2_656 ?
O102 Mg1 O1 160.2(5) 2_666 . ?
O5 Mg1 O1 76.6(5) . . ?
O5 Mg1 O1 96.5(5) 2_656 . ?
O102 Mg1 O104 81.1(5) 2_666 . ?
O5 Mg1 O104 98.3(5) . . ?
O5 Mg1 O104 178.8(6) 2_656 . ?
O1 Mg1 O104 84.5(5) . . ?
O102 Mg1 N1 90.9(5) 2_666 . ?
O5 Mg1 N1 150.0(6) . . ?
O5 Mg1 N1 91.6(5) 2_656 . ?
O1 Mg1 N1 75.3(5) . . ?
O104 Mg1 N1 89.3(5) . . ?
O102 Mg1 Mg1 114.1(5) 2_666 2_656 ?
O5 Mg1 Mg1 41.0(3) . 2_656 ?
O5 Mg1 Mg1 40.3(3) 2_656 2_656 ?
O1 Mg1 Mg1 85.7(4) . 2_656 ?
O104 Mg1 Mg1 139.3(4) . 2_656 ?
N1 Mg1 Mg1 125.8(5) . 2_656 ?
O102 Mg1 Mg2 144.4(4) 2_666 . ?
O5 Mg1 Mg2 41.6(4) . . ?
O5 Mg1 Mg2 105.0(4) 2_656 . ?
O1 Mg1 Mg2 40.9(3) . . ?
O104 Mg1 Mg2 75.3(4) . . ?
N1 Mg1 Mg2 114.8(4) . . ?
Mg1 Mg1 Mg2 71.5(2) 2_656 . ?
O102 Mg1 Mg2 69.6(4) 2_666 2_656 ?
O5 Mg1 Mg2 89.8(4) . 2_656 ?
O5 Mg1 Mg2 29.1(4) 2_656 2_656 ?
O1 Mg1 Mg2 125.7(4) . 2_656 ?
O104 Mg1 Mg2 149.8(4) . 2_656 ?
N1 Mg1 Mg2 98.1(4) . 2_656 ?
Mg1 Mg1 Mg2 54.4(2) 2_656 2_656 ?
Mg2 Mg1 Mg2 125.9(2) . 2_656 ?
O103 Mg2 O3 92.3(4) . 1_554 ?
O103 Mg2 O1 91.3(5) . . ?
O3 Mg2 O1 163.2(6) 1_554 . ?
O103 Mg2 O101 164.5(6) . 1_545 ?
O3 Mg2 O101 92.0(5) 1_554 1_545 ?
O1 Mg2 O101 88.9(4) . 1_545 ?
O103 Mg2 O6 88.2(5) . . ?
O3 Mg2 O6 97.8(5) 1_554 . ?
O1 Mg2 O6 98.7(5) . . ?
O101 Mg2 O6 76.4(5) 1_545 . ?
O103 Mg2 O5 97.3(5) . . ?
O3 Mg2 O5 87.5(5) 1_554 . ?
O1 Mg2 O5 75.8(5) . . ?
O101 Mg2 O5 97.8(5) 1_545 . ?
O6 Mg2 O5 172.2(4) . . ?
O103 Mg2 Mg1 79.1(4) . . ?
O3 Mg2 Mg1 123.6(4) 1_554 . ?
O1 Mg2 Mg1 41.4(4) . . ?
O101 Mg2 Mg1 110.6(4) 1_545 . ?
O6 Mg2 Mg1 136.8(4) . . ?
O5 Mg2 Mg1 40.2(3) . . ?
O103 Mg2 Mg3 124.9(4) . 2_556 ?
O3 Mg2 Mg3 80.2(4) 1_554 2_556 ?
O1 Mg2 Mg3 110.8(4) . 2_556 ?
O101 Mg2 Mg3 41.6(3) 1_545 2_556 ?
O6 Mg2 Mg3 40.4(3) . 2_556 ?
O5 Mg2 Mg3 136.2(4) . 2_556 ?
Mg1 Mg2 Mg3 147.8(2) . 2_556 ?
O103 Mg2 Mg3 92.4(4) . . ?
O3 Mg2 Mg3 126.8(4) 1_554 . ?
O1 Mg2 Mg3 69.4(4) . . ?
O101 Mg2 Mg3 73.2(4) 1_545 . ?
O6 Mg2 Mg3 29.6(3) . . ?
O5 Mg2 Mg3 144.0(4) . . ?
Mg1 Mg2 Mg3 109.3(2) . . ?
Mg3 Mg2 Mg3 54.60(19) 2_556 . ?
O103 Mg2 Mg1 125.3(4) . 2_656 ?
O3 Mg2 Mg1 92.0(4) 1_554 2_656 ?
O1 Mg2 Mg1 72.6(4) . 2_656 ?
O101 Mg2 Mg1 69.4(4) 1_545 2_656 ?
O6 Mg2 Mg1 144.7(4) . 2_656 ?
O5 Mg2 Mg1 28.6(3) . 2_656 ?
Mg1 Mg2 Mg1 54.1(2) . 2_656 ?
Mg3 Mg2 Mg1 109.5(2) 2_556 2_656 ?
Mg3 Mg2 Mg1 126.19(17) . 2_656 ?
O2 Mg3 O6 120.1(5) . 2_556 ?
O2 Mg3 O4 80.5(5) . 2_557 ?
O6 Mg3 O4 96.2(5) 2_556 2_557 ?
O2 Mg3 O6 99.3(5) . . ?
O6 Mg3 O6 81.5(5) 2_556 . ?
O4 Mg3 O6 177.2(6) 2_557 . ?
O2 Mg3 O101 158.7(5) . 2_566 ?
O6 Mg3 O101 77.0(5) 2_556 2_566 ?
O4 Mg3 O101 85.3(5) 2_557 2_566 ?
O6 Mg3 O101 95.7(5) . 2_566 ?
O2 Mg3 N101 89.7(5) . 2_566 ?
O6 Mg3 N101 150.2(5) 2_556 2_566 ?
O4 Mg3 N101 89.4(5) 2_557 2_566 ?
O6 Mg3 N101 93.5(5) . 2_566 ?
O101 Mg3 N101 74.3(5) 2_566 2_566 ?
O2 Mg3 Mg2 145.3(4) . 2_556 ?
O6 Mg3 Mg2 41.5(4) 2_556 2_556 ?
O4 Mg3 Mg2 74.9(4) 2_557 2_556 ?
O6 Mg3 Mg2 104.2(4) . 2_556 ?
O101 Mg3 Mg2 41.2(4) 2_566 2_556 ?
N101 Mg3 Mg2 113.7(4) 2_566 2_556 ?
O2 Mg3 Mg3 115.8(4) . 2_556 ?
O6 Mg3 Mg3 41.2(3) 2_556 2_556 ?
O4 Mg3 Mg3 137.3(5) 2_557 2_556 ?
O6 Mg3 Mg3 40.3(3) . 2_556 ?
O101 Mg3 Mg3 85.4(4) 2_566 2_556 ?
N101 Mg3 Mg3 127.4(5) 2_566 2_556 ?
Mg2 Mg3 Mg3 70.9(2) 2_556 2_556 ?
O2 Mg3 Mg2 70.6(4) . . ?
O6 Mg3 Mg2 89.8(4) 2_556 . ?
O4 Mg3 Mg2 149.2(4) 2_557 . ?
O6 Mg3 Mg2 29.7(3) . . ?
O101 Mg3 Mg2 125.4(4) 2_566 . ?
N101 Mg3 Mg2 100.2(4) 2_566 . ?
Mg2 Mg3 Mg2 125.40(19) 2_556 . ?
Mg3 Mg3 Mg2 54.5(2) 2_556 . ?
C7 O1 Mg2 135.0(11) . . ?
C7 O1 Mg1 118.4(11) . . ?
Mg2 O1 Mg1 97.7(6) . . ?
C7 O2 Mg3 138.2(11) . . ?
C14 O3 Mg2 125.3(11) . 1_556 ?
C14 O4 Mg3 131.4(11) . 2_557 ?
Mg1 O5 Mg1 98.7(5) . 2_656 ?
Mg1 O5 Mg2 98.2(5) . . ?
Mg1 O5 Mg2 122.2(6) 2_656 . ?
Mg1 O5 H5 111.9 . . ?
Mg1 O5 H5 111.9 2_656 . ?
Mg2 O5 H5 111.9 . . ?
Mg3 O6 Mg3 98.5(5) 2_556 . ?
Mg3 O6 Mg2 98.1(5) 2_556 . ?
Mg3 O6 Mg2 120.8(5) . . ?
Mg3 O6 H6 112.4 2_556 . ?
Mg3 O6 H6 112.4 . . ?
Mg2 O6 H6 112.4 . . ?
C6 N1 C2 120.4(15) . . ?
C6 N1 Mg1 128.5(12) . . ?
C2 N1 Mg1 111.0(10) . . ?
N1 C2 C3 120.0(15) . . ?
N1 C2 C7 117.3(15) . . ?
C3 C2 C7 122.7(16) . . ?
C4 C3 C2 118.4(17) . . ?
C4 C3 H3 120.8 . . ?
C2 C3 H3 120.8 . . ?
C5 C4 C3 121.7(17) . . ?
C5 C4 C8 119.7(15) . . ?
C3 C4 C8 118.5(17) . . ?
C4 C5 C6 118.7(16) . . ?
C4 C5 H5A 120.7 . . ?
C6 C5 H5A 120.7 . . ?
N1 C6 C5 120.7(17) . . ?
N1 C6 H6A 119.7 . . ?
C5 C6 H6A 119.7 . . ?
O2 C7 O1 123.4(15) . . ?
O2 C7 C2 120.4(15) . . ?
O1 C7 C2 116.2(16) . . ?
C9 C8 C13 124.6(17) . . ?
C9 C8 C4 120.1(15) . . ?
C13 C8 C4 115.3(17) . . ?
C8 C9 C10 120.2(17) . . ?
C8 C9 H9 119.9 . . ?
C10 C9 H9 119.9 . . ?
C11 C10 C9 115.8(17) . . ?
C11 C10 H10 122.1 . . ?
C9 C10 H10 122.1 . . ?
C12 C11 C10 123.9(16) . . ?
C12 C11 C14 120.3(15) . . ?
C10 C11 C14 115.6(16) . . ?
C11 C12 C13 121.8(16) . . ?
C11 C12 H12 119.1 . . ?
C13 C12 H12 119.1 . . ?
C8 C13 C12 113.7(18) . . ?
C8 C13 H13 123.1 . . ?
C12 C13 H13 123.1 . . ?
O4 C14 O3 127.6(15) . . ?
O4 C14 C11 118.6(14) . . ?
O3 C14 C11 113.7(16) . . ?
C107 O101 Mg2 135.0(11) . 1_565 ?
C107 O101 Mg3 120.1(11) . 2_566 ?
Mg2 O101 Mg3 97.3(5) 1_565 2_566 ?
C107 O102 Mg1 143.7(13) . 2_666 ?
C114 O103 Mg2 126.7(12) . . ?
C114 O104 Mg1 129.3(12) . . ?
C106 N101 C102 121.1(15) . . ?
C106 N101 Mg3 126.6(12) . 2_566 ?
C102 N101 Mg3 111.9(11) . 2_566 ?
N101 C102 C103 121.7(16) . . ?
N101 C102 C107 121.3(15) . . ?
C103 C102 C107 117.1(15) . . ?
C104 C103 C102 119.9(16) . . ?
C104 C103 H103 120.0 . . ?
C102 C103 H103 120.0 . . ?
C105 C104 C103 115.3(17) . . ?
C105 C104 C108 123.5(17) . . ?
C103 C104 C108 120.9(16) . . ?
C104 C105 C106 120.7(17) . . ?
C104 C105 H105 119.6 . . ?
C106 C105 H105 119.6 . . ?
N101 C106 C105 120.9(16) . . ?
N101 C106 H106 119.5 . . ?
C105 C106 H106 119.5 . . ?
O102 C107 O101 119.5(17) . . ?
O102 C107 C102 128.8(17) . . ?
O101 C107 C102 111.5(15) . . ?
C113 C108 C109 118.1(17) . . ?
C113 C108 C104 120.0(15) . . ?
C109 C108 C104 121.9(16) . . ?
C110 C109 C108 121.4(17) . . ?
C110 C109 H109 119.3 . . ?
C108 C109 H109 119.3 . . ?
C109 C110 C111 120.3(16) . . ?
C109 C110 H110 119.8 . . ?
C111 C110 H110 119.8 . . ?
C112 C111 C110 116.0(17) . . ?
C112 C111 C114 124.1(16) . . ?
C110 C111 C114 119.9(15) . . ?
C111 C112 C113 123.1(17) . . ?
C111 C112 H112 118.4 . . ?
C113 C112 H112 118.4 . . ?
C108 C113 C112 120.9(17) . . ?
C108 C113 H113 119.5 . . ?
C112 C113 H113 119.5 . . ?
O104 C114 O103 127.8(18) . . ?
O104 C114 C111 117.4(16) . . ?
O103 C114 C111 114.8(16) . . ?
N2A N1A C4A 110.4(16) . . ?
N1A N2A C7A 111.5(17) . . ?
C6A C1A C2A 118(2) . . ?
C6A C1A H1A 121.2 . . ?
C2A C1A H1A 121.2 . . ?
C3A C2A C1A 120(2) . . ?
C3A C2A H2A 120.2 . . ?
C1A C2A H2A 120.2 . . ?
C2A C3A C4A 123(2) . . ?
C2A C3A H3A 118.7 . . ?
C4A C3A H3A 118.7 . . ?
C3A C4A C5A 118(2) . . ?
C3A C4A N1A 128.0(19) . . ?
C5A C4A N1A 114.3(19) . . ?
C6A C5A C4A 118(2) . . ?
C6A C5A H5AA 121.2 . . ?
C4A C5A H5AA 121.2 . . ?
C5A C6A C1A 125(2) . . ?
C5A C6A H6AA 117.7 . . ?
C1A C6A H6AA 117.7 . . ?
C12A C7A N2A 129(2) . . ?
C12A C7A C8A 116(2) . . ?
N2A C7A C8A 114.6(18) . . ?
C9A C8A C7A 117(2) . . ?
C9A C8A H8A 121.6 . . ?
C7A C8A H8A 121.6 . . ?
C8A C9A C10A 127(2) . . ?
C8A C9A H9A 116.4 . . ?
C10A C9A H9A 116.4 . . ?
C9A C10A C11A 117(2) . . ?
C9A C10A H10A 121.5 . . ?
C11A C10A H10A 121.5 . . ?
C12A C11A C10A 115.6(19) . . ?
C12A C11A H11A 122.2 . . ?
C10A C11A H11A 122.2 . . ?
C7A C12A C11A 126(2) . . ?
C7A C12A H12A 116.8 . . ?
C11A C12A H12A 116.8 . . ?
N2B N1B C4B 113(3) . . ?
N1B N2B C7B 110(2) . . ?
C2B C1B C6B 120(3) . . ?
C2B C1B H1B 120.0 . . ?
C6B C1B H1B 120.0 . . ?
C1B C2B C3B 122(3) . . ?
C1B C2B H2B 119.2 . . ?
C3B C2B H2B 119.2 . . ?
C4B C3B C2B 121(3) . . ?
C4B C3B H3B 119.4 . . ?
C2B C3B H3B 119.4 . . ?
C3B C4B C5B 121(3) . . ?
C3B C4B N1B 118(3) . . ?
C5B C4B N1B 121(3) . . ?
C6B C5B C4B 116(3) . . ?
C6B C5B H5B 121.8 . . ?
C4B C5B H5B 121.8 . . ?
C5B C6B C1B 120(3) . . ?
C5B C6B H6B 120.1 . . ?
C1B C6B H6B 120.1 . . ?
C12B C7B C8B 123(3) . . ?
C12B C7B N2B 113(3) . . ?
C8B C7B N2B 124(3) . . ?
C9B C8B C7B 116(3) . . ?
C9B C8B H8B 122.2 . . ?
C7B C8B H8B 122.2 . . ?
C10B C9B C8B 124(3) . . ?
C10B C9B H9B 118.1 . . ?
C8B C9B H9B 118.1 . . ?
C11B C10B C9B 116(3) . . ?
C11B C10B H10B 122.2 . . ?
C9B C10B H10B 122.2 . . ?
C10B C11B C12B 128(3) . . ?
C10B C11B H11B 116.1 . . ?
C12B C11B H11B 116.1 . . ?
C11B C12B C7B 114(3) . . ?
C11B C12B H12B 122.9 . . ?
C7B C12B H12B 122.9 . . ?

loop_
_geom_bond_atom_site_label_1
_geom_bond_atom_site_label_2
_geom_bond_distance
_geom_bond_site_symmetry_2
_geom_bond_publ_flag
Mg1 O102 1.981(14) 2_666 ?
Mg1 O5 2.035(11) . ?
Mg1 O5 2.063(12) 2_656 ?
Mg1 O1 2.082(14) . ?
Mg1 O104 2.095(13) . ?
Mg1 N1 2.235(15) . ?
Mg1 Mg1 3.109(11) 2_656 ?
Mg1 Mg2 3.121(9) . ?
Mg1 Mg2 3.640(8) 2_656 ?
Mg2 O103 2.020(13) . ?
Mg2 O3 2.024(11) 1_554 ?
Mg2 O1 2.063(12) . ?
Mg2 O101 2.074(14) 1_545 ?
Mg2 O6 2.091(13) . ?
Mg2 O5 2.095(13) . ?
Mg2 Mg3 3.126(9) 2_556 ?
Mg2 Mg3 3.629(9) . ?
Mg2 Mg1 3.640(8) 2_656 ?
Mg3 O2 2.013(12) . ?
Mg3 O6 2.047(12) 2_556 ?
Mg3 O4 2.081(13) 2_557 ?
Mg3 O6 2.084(12) . ?
Mg3 O101 2.090(13) 2_566 ?
Mg3 N101 2.241(15) 2_566 ?
Mg3 Mg2 3.126(9) 2_556 ?
Mg3 Mg3 3.130(10) 2_556 ?
O1 C7 1.30(2) . ?
O2 C7 1.258(19) . ?
O3 C14 1.277(18) . ?
O3 Mg2 2.024(11) 1_556 ?
O4 C14 1.22(2) . ?
O4 Mg3 2.081(13) 2_557 ?
O5 Mg1 2.063(13) 2_656 ?
O5 H5 0.9800 . ?
O6 Mg3 2.047(12) 2_556 ?
O6 H6 0.9800 . ?
N1 C6 1.34(2) . ?
N1 C2 1.35(2) . ?
C2 C3 1.42(2) . ?
C2 C7 1.44(2) . ?
C3 C4 1.36(2) . ?
C3 H3 0.9300 . ?
C4 C5 1.34(2) . ?
C4 C8 1.56(2) . ?
C5 C6 1.42(2) . ?
C5 H5A 0.9300 . ?
C6 H6A 0.9300 . ?
C8 C9 1.32(3) . ?
C8 C13 1.44(2) . ?
C9 C10 1.45(2) . ?
C9 H9 0.9300 . ?
C10 C11 1.41(2) . ?
C10 H10 0.9300 . ?
C11 C12 1.31(2) . ?
C11 C14 1.58(2) . ?
C12 C13 1.45(2) . ?
C12 H12 0.9300 . ?
C13 H13 0.9300 . ?
O101 C107 1.35(2) . ?
O101 Mg2 2.074(14) 1_565 ?
O101 Mg3 2.090(13) 2_566 ?
O102 C107 1.226(19) . ?
O102 Mg1 1.981(14) 2_666 ?
O103 C114 1.242(19) . ?
O104 C114 1.230(19) . ?
N101 C106 1.276(19) . ?
N101 C102 1.296(19) . ?
N101 Mg3 2.241(15) 2_566 ?
C102 C103 1.44(2) . ?
C102 C107 1.45(2) . ?
C103 C104 1.39(2) . ?
C103 H103 0.9300 . ?
C104 C105 1.38(2) . ?
C104 C108 1.49(2) . ?
C105 C106 1.45(2) . ?
C105 H105 0.9300 . ?
C106 H106 0.9300 . ?
C108 C113 1.37(2) . ?
C108 C109 1.39(2) . ?
C109 C110 1.39(2) . ?
C109 H109 0.9300 . ?
C110 C111 1.42(2) . ?
C110 H110 0.9300 . ?
C111 C112 1.38(2) . ?
C111 C114 1.50(2) . ?
C112 C113 1.38(2) . ?
C112 H112 0.9300 . ?
C113 H113 0.9300 . ?
N1A N2A 1.25(2) . ?
N1A C4A 1.43(3) . ?
N2A C7A 1.42(3) . ?
C1A C6A 1.37(3) . ?
C1A C2A 1.40(3) . ?
C1A H1A 0.9300 . ?
C2A C3A 1.33(3) . ?
C2A H2A 0.9300 . ?
C3A C4A 1.41(3) . ?
C3A H3A 0.9300 . ?
C4A C5A 1.42(3) . ?
C5A C6A 1.34(3) . ?
C5A H5AA 0.9300 . ?
C6A H6AA 0.9300 . ?
C7A C12A 1.32(3) . ?
C7A C8A 1.50(3) . ?
C8A C9A 1.33(3) . ?
C8A H8A 0.9300 . ?
C9A C10A 1.36(3) . ?
C9A H9A 0.9300 . ?
C10A C11A 1.46(3) . ?
C10A H10A 0.9300 . ?
C11A C12A 1.41(3) . ?
C11A H11A 0.9300 . ?
C12A H12A 0.9300 . ?
N1B N2B 1.22(3) . ?
N1B C4B 1.48(3) . ?
N2B C7B 1.49(3) . ?
C1B C2B 1.34(3) . ?
C1B C6B 1.41(3) . ?
C1B H1B 0.9300 . ?
C2B C3B 1.38(3) . ?
C2B H2B 0.9300 . ?
C3B C4B 1.31(3) . ?
C3B H3B 0.9300 . ?
C4B C5B 1.47(3) . ?
C5B C6B 1.40(3) . ?
C5B H5B 0.9300 . ?
C6B H6B 0.9300 . ?
C7B C12B 1.40(3) . ?
C7B C8B 1.41(3) . ?
C8B C9B 1.39(3) . ?
C8B H8B 0.9300 . ?
C9B C10B 1.38(4) . ?
C9B H9B 0.9300 . ?
C10B C11B 1.33(4) . ?
C10B H10B 0.9300 . ?
C11B C12B 1.37(3) . ?
C11B H11B 0.9300 . ?
C12B H12B 0.9300 . ?

loop_
_geom_torsion_atom_site_label_1
_geom_torsion_atom_site_label_2
_geom_torsion_atom_site_label_3
_geom_torsion_atom_site_label_4
_geom_torsion
_geom_torsion_site_symmetry_1
_geom_torsion_site_symmetry_2
_geom_torsion_site_symmetry_3
_geom_torsion_site_symmetry_4
_geom_torsion_publ_flag
C6 N1 C2 C3 0(2) . . . . ?
Mg1 N1 C2 C3 -177.0(12) . . . . ?
C6 N1 C2 C7 -178.1(15) . . . . ?
Mg1 N1 C2 C7 4.4(17) . . . . ?
N1 C2 C3 C4 -1(2) . . . . ?
C7 C2 C3 C4 177.2(15) . . . . ?
C2 C3 C4 C5 1(3) . . . . ?
C2 C3 C4 C8 -179.1(16) . . . . ?
C3 C4 C5 C6 -1(3) . . . . ?
C8 C4 C5 C6 179.8(16) . . . . ?
C2 N1 C6 C5 0(2) . . . . ?
Mg1 N1 C6 C5 177.2(12) . . . . ?
C4 C5 C6 N1 0(3) . . . . ?
Mg3 O2 C7 O1 -9(3) . . . . ?
Mg3 O2 C7 C2 170.0(12) . . . . ?
Mg2 O1 C7 O2 26(3) . . . . ?
Mg1 O1 C7 O2 165.0(13) . . . . ?
Mg2 O1 C7 C2 -153.3(12) . . . . ?
Mg1 O1 C7 C2 -14(2) . . . . ?
N1 C2 C7 O2 -173.4(15) . . . . ?
C3 C2 C7 O2 8(3) . . . . ?
N1 C2 C7 O1 6(2) . . . . ?
C3 C2 C7 O1 -172.7(15) . . . . ?
C5 C4 C8 C9 -147(2) . . . . ?
C3 C4 C8 C9 34(3) . . . . ?
C5 C4 C8 C13 32(3) . . . . ?
C3 C4 C8 C13 -147.9(17) . . . . ?
C13 C8 C9 C10 -1(3) . . . . ?
C4 C8 C9 C10 177.4(17) . . . . ?
C8 C9 C10 C11 0(3) . . . . ?
C9 C10 C11 C12 -1(3) . . . . ?
C9 C10 C11 C14 -175.9(15) . . . . ?
C10 C11 C12 C13 3(3) . . . . ?
C14 C11 C12 C13 177.6(16) . . . . ?
C9 C8 C13 C12 2(3) . . . . ?
C4 C8 C13 C12 -175.8(15) . . . . ?
C11 C12 C13 C8 -3(3) . . . . ?
Mg3 O4 C14 O3 -3(3) 2_557 . . . ?
Mg3 O4 C14 C11 176.0(10) 2_557 . . . ?
Mg2 O3 C14 O4 10(3) 1_556 . . . ?
Mg2 O3 C14 C11 -169.6(10) 1_556 . . . ?
C12 C11 C14 O4 176.7(17) . . . . ?
C10 C11 C14 O4 -8(2) . . . . ?
C12 C11 C14 O3 -4(2) . . . . ?
C10 C11 C14 O3 170.9(15) . . . . ?
C106 N101 C102 C103 -3(2) . . . . ?
Mg3 N101 C102 C103 -176.8(12) 2_566 . . . ?
C106 N101 C102 C107 177.0(15) . . . . ?
Mg3 N101 C102 C107 3.4(18) 2_566 . . . ?
N101 C102 C103 C104 4(3) . . . . ?
C107 C102 C103 C104 -176.2(15) . . . . ?
C102 C103 C104 C105 -5(2) . . . . ?
C102 C103 C104 C108 179.6(15) . . . . ?
C103 C104 C105 C106 6(2) . . . . ?
C108 C104 C105 C106 -179.0(15) . . . . ?
C102 N101 C106 C105 4(2) . . . . ?
Mg3 N101 C106 C105 176.5(11) 2_566 . . . ?
C104 C105 C106 N101 -6(2) . . . . ?
Mg1 O102 C107 O101 -12(3) 2_666 . . . ?
Mg1 O102 C107 C102 162.5(13) 2_666 . . . ?
Mg2 O101 C107 O102 23(2) 1_565 . . . ?
Mg3 O101 C107 O102 165.4(11) 2_566 . . . ?
Mg2 O101 C107 C102 -151.8(11) 1_565 . . . ?
Mg3 O101 C107 C102 -9.9(17) 2_566 . . . ?
N101 C102 C107 O102 -171.0(16) . . . . ?
C103 C102 C107 O102 9(3) . . . . ?
N101 C102 C107 O101 4(2) . . . . ?
C103 C102 C107 O101 -176.1(14) . . . . ?
C105 C104 C108 C113 34(3) . . . . ?
C103 C104 C108 C113 -151.8(18) . . . . ?
C105 C104 C108 C109 -149.2(17) . . . . ?
C103 C104 C108 C109 26(3) . . . . ?
C113 C108 C109 C110 -1(3) . . . . ?
C104 C108 C109 C110 -178.6(17) . . . . ?
C108 C109 C110 C111 -2(3) . . . . ?
C109 C110 C111 C112 4(3) . . . . ?
C109 C110 C111 C114 -177.7(17) . . . . ?
C110 C111 C112 C113 -3(3) . . . . ?
C114 C111 C112 C113 178.7(18) . . . . ?
C109 C108 C113 C112 2(3) . . . . ?
C104 C108 C113 C112 179.7(18) . . . . ?
C111 C112 C113 C108 0(3) . . . . ?
Mg1 O104 C114 O103 -7(3) . . . . ?
Mg1 O104 C114 C111 169.2(11) . . . . ?
Mg2 O103 C114 O104 18(3) . . . . ?
Mg2 O103 C114 C111 -159.1(12) . . . . ?
C112 C111 C114 O104 174.1(18) . . . . ?
C110 C111 C114 O104 -4(3) . . . . ?
C112 C111 C114 O103 -9(3) . . . . ?
C110 C111 C114 O103 172.8(16) . . . . ?
C4A N1A N2A C7A -176.5(18) . . . . ?
C6A C1A C2A C3A 3(4) . . . . ?
C1A C2A C3A C4A -2(4) . . . . ?
C2A C3A C4A C5A 4(4) . . . . ?
C2A C3A C4A N1A -179(2) . . . . ?
N2A N1A C4A C3A 16(3) . . . . ?
N2A N1A C4A C5A -167(2) . . . . ?
C3A C4A C5A C6A -5(3) . . . . ?
N1A C4A C5A C6A 177(2) . . . . ?
C4A C5A C6A C1A 7(4) . . . . ?
C2A C1A C6A C5A -5(4) . . . . ?
N1A N2A C7A C12A 4(3) . . . . ?
N1A N2A C7A C8A -172(2) . . . . ?
C12A C7A C8A C9A 7(3) . . . . ?
N2A C7A C8A C9A -176(2) . . . . ?
C7A C8A C9A C10A -7(4) . . . . ?
C8A C9A C10A C11A 6(4) . . . . ?
C9A C10A C11A C12A -5(3) . . . . ?
N2A C7A C12A C11A 175(2) . . . . ?
C8A C7A C12A C11A -8(3) . . . . ?
C10A C11A C12A C7A 7(3) . . . . ?
C4B N1B N2B C7B -178.8(14) . . . . ?
C6B C1B C2B C3B -2(3) . . . . ?
C1B C2B C3B C4B 1(3) . . . . ?
C2B C3B C4B C5B 4(3) . . . . ?
C2B C3B C4B N1B -179.2(17) . . . . ?
N2B N1B C4B C3B -178(2) . . . . ?
N2B N1B C4B C5B -1(3) . . . . ?
C3B C4B C5B C6B -6(3) . . . . ?
N1B C4B C5B C6B 176.8(17) . . . . ?
C4B C5B C6B C1B 4(3) . . . . ?
C2B C1B C6B C5B -1(3) . . . . ?
N1B N2B C7B C12B -161.9(19) . . . . ?
N1B N2B C7B C8B 21(3) . . . . ?
C12B C7B C8B C9B 4(3) . . . . ?
N2B C7B C8B C9B -178.7(19) . . . . ?
C7B C8B C9B C10B -2(3) . . . . ?
C8B C9B C10B C11B 2(4) . . . . ?
C9B C10B C11B C12B -4(4) . . . . ?
C10B C11B C12B C7B 6(4) . . . . ?
C8B C7B C12B C11B -6(3) . . . . ?
N2B C7B C12B C11B 177.0(18) . . . . ?
